data_7034031
loop_
_publ_author_name
'Bai, Shi-Qiang'
'Jiang, Lu'
'Young, David James'
'Hor, T. S. Andy'

_publ_section_title
;
 Luminescent [Cu4I4] aggregates and [Cu3I3]-cyclic coordination polymers
 supported by quinolyl-triazoles.
;
_journal_issue 13
_journal_name_full 'Dalton transactions (Cambridge, England : 2003)'
_journal_page_first 6075
_journal_page_last 6081
_journal_paper_doi 10.1039/c4dt03648d
_journal_volume 44
_journal_year 2015
_chemical_formula_sum 'C15 H16 Cu2 I2 N4'
_chemical_formula_weight 633.20
_chemical_name_systematic
;
 ?
;
_space_group_crystal_system triclinic
_space_group_IT_number 2
_space_group_name_Hall '-P 1'
_space_group_name_H-M_alt 'P -1'
_symmetry_space_group_name_Hall '-P 1'
_symmetry_space_group_name_H-M 'P -1'
_atom_sites_solution_hydrogens geom
_audit_creation_method SHELXL-2014
_audit_update_record
;
2014-11-27 deposited with the CCDC.
2015-02-12 downloaded from the CCDC.
;
_cell_angle_alpha 100.1740(10)
_cell_angle_beta 92.6190(10)
_cell_angle_gamma 109.1370(10)
_cell_formula_units_Z 2
_cell_length_a 8.9647(4)
_cell_length_b 9.4112(4)
_cell_length_c 11.6831(5)
_cell_measurement_reflns_used 9221
_cell_measurement_temperature 298(2)
_cell_measurement_theta_max 29.22
_cell_measurement_theta_min 2.34
_cell_volume 910.87(7)
_computing_cell_refinement 'Bruker DUO'
_computing_data_collection 'Bruker DUO'
_computing_data_reduction 'Bruker SAINT'
_computing_molecular_graphics 'Bruker SHELXTL'
_computing_publication_material 'Bruker SHELXTL'
_computing_structure_refinement 'Bruker SHELXTL'
_computing_structure_solution 'Bruker SHELXTL'
_diffrn_ambient_temperature 298(2)
_diffrn_measured_fraction_theta_full 1.000
_diffrn_measured_fraction_theta_max 0.995
_diffrn_measurement_device_type 'APEX DUO'
_diffrn_measurement_method 'phi and omega scans'
_diffrn_radiation_type MoK\a
_diffrn_radiation_wavelength 0.71073
_diffrn_reflns_av_R_equivalents 0.0248
_diffrn_reflns_av_unetI/netI 0.0140
_diffrn_reflns_Laue_measured_fraction_full 1.000
_diffrn_reflns_Laue_measured_fraction_max 0.995
_diffrn_reflns_limit_h_max 12
_diffrn_reflns_limit_h_min -11
_diffrn_reflns_limit_k_max 12
_diffrn_reflns_limit_k_min -12
_diffrn_reflns_limit_l_max 16
_diffrn_reflns_limit_l_min -16
_diffrn_reflns_number 36971
_diffrn_reflns_point_group_measured_fraction_full 1.000
_diffrn_reflns_point_group_measured_fraction_max 0.995
_diffrn_reflns_theta_full 25.242
_diffrn_reflns_theta_max 29.254
_diffrn_reflns_theta_min 1.782
_diffrn_source 'sealed tube'
_exptl_absorpt_coefficient_mu 5.727
_exptl_absorpt_correction_T_max 0.7458
_exptl_absorpt_correction_T_min 0.6006
_exptl_absorpt_correction_type multi-scan
_exptl_absorpt_process_details 'SADABS, (Sheldrick 2008)'
_exptl_crystal_colour yellow
_exptl_crystal_density_diffrn 2.309
_exptl_crystal_density_method 'not measured'
_exptl_crystal_description block
_exptl_crystal_F_000 596
_exptl_crystal_size_max 0.150
_exptl_crystal_size_mid 0.130
_exptl_crystal_size_min 0.060
_refine_diff_density_max 1.491
_refine_diff_density_min -1.252
_refine_diff_density_rms 0.080
_refine_ls_extinction_method none
_refine_ls_goodness_of_fit_ref 1.051
_refine_ls_hydrogen_treatment constr
_refine_ls_matrix_type full
_refine_ls_number_parameters 208
_refine_ls_number_reflns 4932
_refine_ls_number_restraints 0
_refine_ls_restrained_S_all 1.051
_refine_ls_R_factor_all 0.0250
_refine_ls_R_factor_gt 0.0211
_refine_ls_shift/su_max 0.002
_refine_ls_shift/su_mean 0.000
_refine_ls_structure_factor_coef Fsqd
_refine_ls_weighting_details 'w=1/[\s^2^(Fo^2^)+(0.0158P)^2^+1.2641P] where P=(Fo^2^+2Fc^2^)/3'
_refine_ls_weighting_scheme calc
_refine_ls_wR_factor_gt 0.0458
_refine_ls_wR_factor_ref 0.0477
_reflns_Friedel_coverage 0.000
_reflns_number_gt 4448
_reflns_number_total 4932
_reflns_threshold_expression 'I > 2\s(I)'
_cod_data_source_file c4dt03648d1.cif
_cod_data_source_block 2
_cod_depositor_comments 'Adding full bibliography for 7034031--7034037.cif.'
_cod_database_code 7034031
_shelx_space_group_comment
;
The symmetry employed for this shelxl refinement is uniquely defined
by the following loop, which should always be used as a source of
symmetry information in preference to the above space-group names.
They are only intended as comments.
;
_shelx_estimated_absorpt_t_min 0.480
_shelx_estimated_absorpt_t_max 0.725
_shelxl_version_number 2014-3

loop_
_space_group_symop_operation_xyz
'x, y, z'
'-x, -y, -z'

loop_
_atom_site_label
_atom_site_type_symbol
_atom_site_fract_x
_atom_site_fract_y
_atom_site_fract_z
_atom_site_U_iso_or_equiv
_atom_site_adp_type
_atom_site_occupancy
_atom_site_site_symmetry_order
_atom_site_calc_flag
_atom_site_refinement_flags_posn
_atom_site_refinement_flags_adp
Cu1 Cu 0.72955(4) 0.48020(4) 0.65289(3) 0.03508(7) Uani 1 1 d . .
Cu2 Cu 0.43630(4) 0.35220(4) 0.41200(3) 0.04210(8) Uani 1 1 d . .
I1 I 0.84614(2) 0.77526(2) 0.69960(2) 0.03969(5) Uani 1 1 d . .
I2 I 0.40656(2) 0.38074(2) 0.64778(2) 0.03296(5) Uani 1 1 d . .
N1 N 0.8368(2) 0.3715(2) 0.75470(17) 0.0274(4) Uani 1 1 d . .
N2 N 0.8132(2) 0.2369(2) 0.50375(18) 0.0313(4) Uani 1 1 d . .
N3 N 0.7311(2) 0.3299(2) 0.49455(19) 0.0330(4) Uani 1 1 d . .
N4 N 0.6041(2) 0.2498(2) 0.41905(18) 0.0315(4) Uani 1 1 d . .
C1 C 0.7175(3) 0.4580(3) 0.9210(2) 0.0367(5) Uani 1 1 d . .
H1A H 0.6716 0.5084 0.8761 0.044 Uiso 1 1 calc R U
C2 C 0.6927(3) 0.4634(4) 1.0360(2) 0.0424(6) Uani 1 1 d . .
H2A H 0.6287 0.5166 1.0684 0.051 Uiso 1 1 calc R U
C3 C 0.7622(3) 0.3898(4) 1.1059(2) 0.0453(7) Uani 1 1 d . .
H3A H 0.7440 0.3947 1.1840 0.054 Uiso 1 1 calc R U
C4 C 0.8557(3) 0.3120(3) 1.0601(2) 0.0417(6) Uani 1 1 d . .
H4A H 0.9024 0.2648 1.1073 0.050 Uiso 1 1 calc R U
C5 C 0.8831(3) 0.3017(3) 0.9411(2) 0.0329(5) Uani 1 1 d . .
C6 C 0.8129(3) 0.3758(3) 0.8704(2) 0.0288(5) Uani 1 1 d . .
C7 C 0.9766(3) 0.2201(3) 0.8886(3) 0.0399(6) Uani 1 1 d . .
H7A H 1.0234 0.1690 0.9321 0.048 Uiso 1 1 calc R U
C8 C 0.9986(3) 0.2162(3) 0.7742(2) 0.0362(5) Uani 1 1 d . .
H8A H 1.0602 0.1622 0.7388 0.043 Uiso 1 1 calc R U
C9 C 0.9277(3) 0.2941(3) 0.7097(2) 0.0297(5) Uani 1 1 d . .
C10 C 0.9592(3) 0.2949(3) 0.5841(2) 0.0365(6) Uani 1 1 d . .
H10A H 1.0184 0.3990 0.5769 0.044 Uiso 1 1 calc R U
H10B H 1.0243 0.2322 0.5622 0.044 Uiso 1 1 calc R U
C11 C 0.7405(3) 0.0983(3) 0.4357(2) 0.0368(6) Uani 1 1 d . .
H11A H 0.7742 0.0138 0.4274 0.044 Uiso 1 1 calc R U
C12 C 0.6059(3) 0.1064(3) 0.3805(2) 0.0316(5) Uani 1 1 d . .
C13 C 0.4807(3) -0.0093(3) 0.2910(3) 0.0388(6) Uani 1 1 d . .
H13A H 0.3813 0.0096 0.2990 0.047 Uiso 1 1 calc R U
H13B H 0.4656 -0.1110 0.3060 0.047 Uiso 1 1 calc R U
C14 C 0.5208(4) -0.0063(3) 0.1653(3) 0.0487(7) Uani 1 1 d . .
H14A H 0.4278 -0.0715 0.1120 0.058 Uiso 1 1 calc R U
H14B H 0.5447 0.0977 0.1527 0.058 Uiso 1 1 calc R U
C15 C 0.6592(5) -0.0587(4) 0.1356(3) 0.0590(9) Uani 1 1 d . .
H15A H 0.6771 -0.0536 0.0558 0.088 Uiso 1 1 calc R U
H15B H 0.7527 0.0068 0.1864 0.088 Uiso 1 1 calc R U
H15C H 0.6357 -0.1626 0.1457 0.088 Uiso 1 1 calc R U

loop_
_atom_site_aniso_label
_atom_site_aniso_U_11
_atom_site_aniso_U_22
_atom_site_aniso_U_33
_atom_site_aniso_U_23
_atom_site_aniso_U_13
_atom_site_aniso_U_12
Cu1 0.03735(16) 0.03133(16) 0.03760(17) 0.00336(13) -0.00359(12) 0.01602(13)
Cu2 0.03610(17) 0.04205(19) 0.0517(2) 0.00813(16) -0.00605(14) 0.02020(14)
I1 0.03436(9) 0.02906(9) 0.04822(11) 0.00067(7) -0.01033(7) 0.00664(6)
I2 0.02672(7) 0.03912(9) 0.03391(8) 0.01224(7) 0.00277(6) 0.01001(6)
N1 0.0231(9) 0.0279(10) 0.0291(10) 0.0023(8) -0.0028(7) 0.0084(7)
N2 0.0256(9) 0.0370(11) 0.0318(10) -0.0004(8) -0.0011(8) 0.0156(8)
N3 0.0312(10) 0.0320(11) 0.0348(11) -0.0015(9) -0.0045(8) 0.0148(8)
N4 0.0290(10) 0.0291(10) 0.0351(11) -0.0002(8) -0.0052(8) 0.0128(8)
C1 0.0314(12) 0.0456(15) 0.0322(13) 0.0026(11) -0.0023(9) 0.0156(11)
C2 0.0360(13) 0.0515(17) 0.0346(14) -0.0001(12) 0.0019(11) 0.0133(12)
C3 0.0428(15) 0.0521(18) 0.0305(13) 0.0089(12) 0.0019(11) 0.0022(13)
C4 0.0405(14) 0.0423(15) 0.0379(14) 0.0164(12) -0.0039(11) 0.0050(12)
C5 0.0273(11) 0.0288(12) 0.0375(13) 0.0094(10) -0.0053(9) 0.0026(9)
C6 0.0219(10) 0.0275(11) 0.0323(12) 0.0033(9) -0.0033(8) 0.0043(8)
C7 0.0362(13) 0.0347(14) 0.0512(16) 0.0145(12) -0.0053(11) 0.0135(11)
C8 0.0288(11) 0.0316(13) 0.0489(15) 0.0041(11) -0.0019(10) 0.0145(10)
C9 0.0215(10) 0.0280(11) 0.0352(12) 0.0000(9) -0.0037(8) 0.0067(8)
C10 0.0235(11) 0.0487(16) 0.0346(13) -0.0011(11) -0.0028(9) 0.0148(10)
C11 0.0356(13) 0.0323(13) 0.0427(14) -0.0028(11) -0.0040(10) 0.0185(10)
C12 0.0289(11) 0.0283(12) 0.0366(13) 0.0031(10) -0.0004(9) 0.0107(9)
C13 0.0309(12) 0.0277(12) 0.0510(16) 0.0004(11) -0.0075(11) 0.0064(10)
C14 0.0516(17) 0.0355(15) 0.0461(16) 0.0075(12) -0.0196(13) 0.0015(12)
C15 0.070(2) 0.058(2) 0.0433(17) 0.0084(15) 0.0066(15) 0.0157(17)

loop_
_atom_type_symbol
_atom_type_description
_atom_type_scat_dispersion_real
_atom_type_scat_dispersion_imag
_atom_type_scat_source
C C 0.0033 0.0016 'International Tables Vol C Tables 4.2.6.8 and 6.1.1.4'
H H 0.0000 0.0000 'International Tables Vol C Tables 4.2.6.8 and 6.1.1.4'
N N 0.0061 0.0033 'International Tables Vol C Tables 4.2.6.8 and 6.1.1.4'
Cu Cu 0.3201 1.2651 'International Tables Vol C Tables 4.2.6.8 and 6.1.1.4'
I I -0.4742 1.8119 'International Tables Vol C Tables 4.2.6.8 and 6.1.1.4'

loop_
_geom_angle_atom_site_label_1
_geom_angle_atom_site_label_2
_geom_angle_atom_site_label_3
_geom_angle
_geom_angle_site_symmetry_1
_geom_angle_site_symmetry_3
N1 Cu1 N3 93.18(8) . .
N1 Cu1 I1 115.11(6) . .
N3 Cu1 I1 127.41(6) . .
N1 Cu1 Cu2 161.82(6) . 2_666
N3 Cu1 Cu2 103.72(6) . 2_666
I1 Cu1 Cu2 59.173(11) . 2_666
N1 Cu1 I2 113.01(6) . .
N3 Cu1 I2 95.05(6) . .
I1 Cu1 I2 110.928(12) . .
Cu2 Cu1 I2 59.477(11) 2_666 .
N4 Cu2 I1 125.56(6) . 2_666
N4 Cu2 Cu1 161.27(7) . 2_666
I1 Cu2 Cu1 58.506(11) 2_666 2_666
N4 Cu2 I2 103.42(6) . 2_666
I1 Cu2 I2 111.986(13) 2_666 2_666
Cu1 Cu2 I2 61.365(11) 2_666 2_666
N4 Cu2 I2 93.80(6) . .
I1 Cu2 I2 107.736(14) 2_666 .
Cu1 Cu2 I2 102.193(14) 2_666 .
I2 Cu2 I2 113.181(14) 2_666 .
N4 Cu2 Cu2 105.59(6) . 2_666
I1 Cu2 Cu2 127.994(19) 2_666 2_666
Cu1 Cu2 Cu2 76.426(15) 2_666 2_666
I2 Cu2 Cu2 57.788(13) 2_666 2_666
I2 Cu2 Cu2 55.394(13) . 2_666
Cu1 I1 Cu2 62.321(11) . 2_666
Cu2 I2 Cu1 59.157(10) 2_666 .
Cu2 I2 Cu2 66.819(14) 2_666 .
Cu1 I2 Cu2 79.644(11) . .
C9 N1 C6 117.9(2) . .
C9 N1 Cu1 121.38(17) . .
C6 N1 Cu1 120.70(15) . .
N3 N2 C11 111.0(2) . .
N3 N2 C10 118.5(2) . .
C11 N2 C10 130.4(2) . .
N4 N3 N2 106.64(19) . .
N4 N3 Cu1 124.54(16) . .
N2 N3 Cu1 115.09(15) . .
N3 N4 C12 109.70(19) . .
N3 N4 Cu2 114.49(15) . .
C12 N4 Cu2 134.53(16) . .
C2 C1 C6 119.9(3) . .
C1 C2 C3 121.1(3) . .
C4 C3 C2 120.2(3) . .
C3 C4 C5 120.7(3) . .
C7 C5 C4 123.0(2) . .
C7 C5 C6 117.8(2) . .
C4 C5 C6 119.1(2) . .
N1 C6 C1 119.2(2) . .
N1 C6 C5 121.8(2) . .
C1 C6 C5 118.9(2) . .
C8 C7 C5 119.7(2) . .
C7 C8 C9 119.5(2) . .
N1 C9 C8 123.2(2) . .
N1 C9 C10 117.8(2) . .
C8 C9 C10 119.0(2) . .
N2 C10 C9 112.5(2) . .
N2 C11 C12 105.7(2) . .
N4 C12 C11 106.9(2) . .
N4 C12 C13 122.1(2) . .
C11 C12 C13 130.9(2) . .
C12 C13 C14 113.3(2) . .
C15 C14 C13 114.3(2) . .

loop_
_geom_bond_atom_site_label_1
_geom_bond_atom_site_label_2
_geom_bond_distance
_geom_bond_site_symmetry_2
Cu1 N1 2.0873(19) .
Cu1 N3 2.125(2) .
Cu1 I1 2.5711(4) .
Cu1 Cu2 2.6702(4) 2_666
Cu1 I2 2.7297(4) .
Cu2 N4 2.041(2) .
Cu2 I1 2.5893(4) 2_666
Cu2 Cu1 2.6703(4) 2_666
Cu2 I2 2.6791(4) 2_666
Cu2 I2 2.7540(4) .
Cu2 Cu2 2.9922(7) 2_666
I1 Cu2 2.5893(4) 2_666
I2 Cu2 2.6791(4) 2_666
N1 C9 1.328(3) .
N1 C6 1.374(3) .
N2 N3 1.329(3) .
N2 C11 1.337(3) .
N2 C10 1.460(3) .
N3 N4 1.324(3) .
N4 C12 1.351(3) .
C1 C2 1.366(4) .
C1 C6 1.414(3) .
C2 C3 1.404(4) .
C3 C4 1.352(4) .
C4 C5 1.415(4) .
C5 C7 1.404(4) .
C5 C6 1.417(3) .
C7 C8 1.355(4) .
C8 C9 1.402(3) .
C9 C10 1.508(4) .
C11 C12 1.372(3) .
C12 C13 1.493(3) .
C13 C14 1.530(4) .
C14 C15 1.512(5) .

loop_
_geom_torsion_atom_site_label_1
_geom_torsion_atom_site_label_2
_geom_torsion_atom_site_label_3
_geom_torsion_atom_site_label_4
_geom_torsion
C11 N2 N3 N4 -0.2(3)
C10 N2 N3 N4 -178.7(2)
C11 N2 N3 Cu1 142.28(19)
C10 N2 N3 Cu1 -36.2(3)
N2 N3 N4 C12 0.0(3)
Cu1 N3 N4 C12 -138.03(19)
N2 N3 N4 Cu2 168.99(16)
Cu1 N3 N4 Cu2 31.0(3)
C6 C1 C2 C3 0.8(4)
C1 C2 C3 C4 0.0(4)
C2 C3 C4 C5 -0.9(4)
C3 C4 C5 C7 -178.8(3)
C3 C4 C5 C6 0.8(4)
C9 N1 C6 C1 179.6(2)
Cu1 N1 C6 C1 -1.5(3)
C9 N1 C6 C5 0.5(3)
Cu1 N1 C6 C5 179.37(17)
C2 C1 C6 N1 -180.0(2)
C2 C1 C6 C5 -0.8(4)
C7 C5 C6 N1 -1.2(3)
C4 C5 C6 N1 179.2(2)
C7 C5 C6 C1 179.7(2)
C4 C5 C6 C1 0.0(4)
C4 C5 C7 C8 -179.5(3)
C6 C5 C7 C8 0.8(4)
C5 C7 C8 C9 0.2(4)
C6 N1 C9 C8 0.6(3)
Cu1 N1 C9 C8 -178.31(18)
C6 N1 C9 C10 -177.6(2)
Cu1 N1 C9 C10 3.5(3)
C7 C8 C9 N1 -0.9(4)
C7 C8 C9 C10 177.2(2)
N3 N2 C10 C9 79.0(3)
C11 N2 C10 C9 -99.1(3)
N1 C9 C10 N2 -57.3(3)
C8 C9 C10 N2 124.5(2)
N3 N2 C11 C12 0.4(3)
C10 N2 C11 C12 178.7(2)
N3 N4 C12 C11 0.3(3)
Cu2 N4 C12 C11 -165.7(2)
N3 N4 C12 C13 -177.7(2)
Cu2 N4 C12 C13 16.3(4)
N2 C11 C12 N4 -0.4(3)
N2 C11 C12 C13 177.3(3)
N4 C12 C13 C14 90.4(3)
C11 C12 C13 C14 -87.0(4)
C12 C13 C14 C15 67.8(3)
